data_2014405
loop_
_publ_author_name
'Kropid\/lowska, Anna'
'Chojnacki, Jaros\/law'
'Becker, Barbara'

_publ_section_title
;Tetraethylammonium
 bis(<i>N</i>,<i>N</i>-diethyldithiocarbamato-\k^2^<i>S</i>,<i>S</i>')iodocadmate(II)
;
_journal_coeditor_code SK3001
_journal_issue 3
_journal_name_full 'Acta Crystallographica Section C'
_journal_page_first m95
_journal_page_last m97
_journal_paper_doi 10.1107/S010827010600206X
_journal_volume 62
_journal_year 2006
_chemical_formula_iupac '(C8 H20 N) [Cd (C5 H10 N S2)2 I]'
_chemical_formula_moiety 'C8 H20 N +, C10 H20 Cd I N2 S4 -'
_chemical_formula_sum 'C18 H40 Cd I N3 S4'
_chemical_formula_weight 666.07
_chemical_name_systematic
;
Tetraethylammonium bis(N,N-diethyldithiocarbamato-\k^2^S,S')iodocadmate(II)
;
_space_group_IT_number 62
_symmetry_cell_setting orthorhombic
_symmetry_space_group_name_Hall '-P 2ac 2n'
_symmetry_space_group_name_H-M 'P n m a'
_atom_sites_solution_hydrogens geom
_atom_sites_solution_primary direct
_atom_sites_solution_secondary difmap
_audit_conform_dict_name cif_core.dic
_audit_conform_dict_version 2.2
_audit_creation_method 'WinGX routine CIF_UPDATE'
_cell_angle_alpha 90
_cell_angle_beta 90
_cell_angle_gamma 90
_cell_formula_units_Z 4
_cell_length_a 17.859(2)
_cell_length_b 17.994(2)
_cell_length_c 8.6920(10)
_cell_measurement_reflns_used 11478
_cell_measurement_temperature 293(2)
_cell_measurement_theta_max 32.4871
_cell_measurement_theta_min 2.5291
_cell_volume 2793.2(5)
_computing_cell_refinement
;
CrysAlis RED (Oxford Diffraction, 2005)
;
_computing_data_collection
;
CrysAlis CCD (Oxford Diffraction, 2005)
;
_computing_data_reduction
;
        CrysAlis RED
;
_computing_molecular_graphics 'ORTEP-3 for Windows (Farrugia, 1997)'
_computing_publication_material 'WinGX (Farrugia, 1999)'
_computing_structure_refinement 'SHELXL97 (Sheldrick, 1997)'
_computing_structure_solution 'SHELXS97 (Sheldrick, 1997)'
_diffrn_ambient_temperature 293(2)
_diffrn_detector_area_resol_mean 8.1883
_diffrn_measured_fraction_theta_full 0.999
_diffrn_measured_fraction_theta_max 0.999
_diffrn_measurement_device_type 'Kuma KM-4 diffractometer with Sapphire-2 CCD detector'
_diffrn_measurement_method \w
_diffrn_radiation_monochromator graphite
_diffrn_radiation_source 'Enhance (Mo) X-ray Source'
_diffrn_radiation_type MoK\a
_diffrn_radiation_wavelength 0.71073
_diffrn_reflns_av_R_equivalents 0.0378
_diffrn_reflns_limit_h_max 22
_diffrn_reflns_limit_h_min -22
_diffrn_reflns_limit_k_max 20
_diffrn_reflns_limit_k_min -22
_diffrn_reflns_limit_l_max 10
_diffrn_reflns_limit_l_min -10
_diffrn_reflns_number 19561
_diffrn_reflns_theta_full 26
_diffrn_reflns_theta_max 26
_diffrn_reflns_theta_min 2.6
_exptl_absorpt_coefficient_mu 2.195
_exptl_absorpt_correction_T_max 0.77799
_exptl_absorpt_correction_T_min 0.38463
_exptl_absorpt_correction_type analytical
_exptl_absorpt_process_details
;
(CrysAlis RED, Oxford Diffraction, 2005)
Analytical numeric absorption correction using a multifaceted crystal
       model based on expressions derived by R. C. Clark & J .S. Reid.
;
_exptl_crystal_colour pale-yellow
_exptl_crystal_density_diffrn 1.584
_exptl_crystal_density_method 'not measured'
_exptl_crystal_description prism
_exptl_crystal_F_000 1336
_exptl_crystal_size_max 0.24129
_exptl_crystal_size_mid 0.13951
_exptl_crystal_size_min 0.07784
_refine_diff_density_max 1.651
_refine_diff_density_min -0.5
_refine_ls_extinction_method none
_refine_ls_goodness_of_fit_ref 1.063
_refine_ls_hydrogen_treatment constr
_refine_ls_matrix_type full
_refine_ls_number_parameters 138
_refine_ls_number_reflns 2827
_refine_ls_number_restraints 0
_refine_ls_restrained_S_all 1.063
_refine_ls_R_factor_all 0.0564
_refine_ls_R_factor_gt 0.0542
_refine_ls_shift/su_max 0
_refine_ls_shift/su_mean 0
_refine_ls_structure_factor_coef Fsqd
_refine_ls_weighting_details 'calc w=1/[\s^2^(Fo^2^)+(0.0372P)^2^+12.9136P] where P=(Fo^2^+2Fc^2^)/3'
_refine_ls_weighting_scheme calc
_refine_ls_wR_factor_gt 0.1162
_refine_ls_wR_factor_ref 0.1175
_reflns_number_gt 2675
_reflns_number_total 2827
_reflns_threshold_expression I>2\s(I)
_cod_data_source_file sk3001.cif
_cod_data_source_block I
_cod_original_cell_volume 2793.3(5)
_cod_database_code 2014405

loop_
_symmetry_equiv_pos_as_xyz
'x, y, z'
'-x+1/2, -y, z+1/2'
'x+1/2, -y+1/2, -z+1/2'
'-x, y+1/2, -z'
'-x, -y, -z'
'x-1/2, y, -z-1/2'
'-x-1/2, y-1/2, z-1/2'
'x, -y-1/2, z'

loop_
_atom_site_type_symbol
_atom_site_label
_atom_site_fract_x
_atom_site_fract_y
_atom_site_fract_z
_atom_site_U_iso_or_equiv
_atom_site_adp_type
_atom_site_calc_flag
_atom_site_refinement_flags
_atom_site_occupancy
_atom_site_disorder_assembly
_atom_site_disorder_group
I I1 0.22461(4) 0.25 0.18089(9) 0.0857(3) Uani d S 1 . .
Cd Cd1 0.29080(3) 0.25 0.47187(7) 0.04909(18) Uani d S 1 . .
S S2 0.37870(7) 0.13086(7) 0.47342(17) 0.0485(3) Uani d . 1 . .
S S1 0.23381(10) 0.13971(8) 0.6355(2) 0.0782(6) Uani d . 1 . .
N N1 0.3065(2) 0.0135(2) 0.5899(5) 0.0437(9) Uani d . 1 . .
C C1 0.3063(3) 0.0869(2) 0.5675(5) 0.0398(10) Uani d . 1 . .
C C4 0.3657(3) -0.0354(3) 0.5285(7) 0.0582(14) Uani d . 1 . .
H H4A 0.3905 -0.0107 0.4433 0.07 Uiso calc R 1 . .
H H4B 0.3433 -0.0807 0.4897 0.07 Uiso calc R 1 . .
C C5 0.4221(4) -0.0543(4) 0.6483(10) 0.095(3) Uani d . 1 . .
H H5A 0.4414 -0.0094 0.6929 0.143 Uiso calc R 1 . .
H H5B 0.4623 -0.0818 0.6024 0.143 Uiso calc R 1 . .
H H5C 0.3989 -0.0838 0.727 0.143 Uiso calc R 1 . .
C C2 0.2452(3) -0.0255(3) 0.6701(6) 0.0533(12) Uani d . 1 . .
H H2A 0.225 0.0067 0.7494 0.064 Uiso calc R 1 . .
H H2B 0.2651 -0.0695 0.7198 0.064 Uiso calc R 1 . .
C C3 0.1832(4) -0.0478(4) 0.5628(8) 0.0756(18) Uani d . 1 . .
H H3A 0.1626 -0.0043 0.5149 0.113 Uiso calc R 1 . .
H H3B 0.1447 -0.0729 0.6198 0.113 Uiso calc R 1 . .
H H3C 0.2026 -0.0805 0.4852 0.113 Uiso calc R 1 . .
N N2 0.0041(3) 0.25 0.5966(6) 0.0442(13) Uani d S 1 . .
C C11 0.0685(4) 0.25 0.7108(10) 0.061(2) Uani d S 1 . .
H H11A 0.0992 0.2066 0.691 0.073 Uiso calc PR 0.5 . .
H H11B 0.0992 0.2934 0.691 0.073 Uiso calc PR 0.5 . .
C C12 0.0476(6) 0.25 0.8770(11) 0.087(3) Uani d S 1 . .
H H12A 0.0362 0.2998 0.909 0.131 Uiso calc PR 0.5 . .
H H12B 0.0887 0.2313 0.9368 0.131 Uiso calc PR 0.5 . .
H H12C 0.0045 0.2189 0.8922 0.131 Uiso calc PR 0.5 . .
C C13 -0.0445(4) 0.1824(5) 0.6173(9) 0.093(3) Uani d . 1 . .
H H13A -0.0852 0.1844 0.5435 0.111 Uiso calc R 1 . .
H H13B -0.0662 0.1834 0.7195 0.111 Uiso calc R 1 . .
C C14 -0.0015(6) 0.1081(4) 0.5960(13) 0.143(5) Uani d . 1 . .
H H14A 0.02 0.1064 0.4947 0.214 Uiso calc R 1 . .
H H14B -0.0354 0.0672 0.6087 0.214 Uiso calc R 1 . .
H H14C 0.0377 0.1047 0.6713 0.214 Uiso calc R 1 . .
C C15 0.0387(6) 0.25 0.4391(10) 0.077(3) Uani d S 1 . .
H H15A 0.0704 0.2065 0.4297 0.093 Uiso calc PR 0.5 . .
H H15B 0.0704 0.2935 0.4297 0.093 Uiso calc PR 0.5 . .
C C16 -0.0172(8) 0.25 0.3054(11) 0.114(5) Uani d S 1 . .
H H16A -0.0345 0.2998 0.2874 0.171 Uiso calc PR 0.5 . .
H H16B -0.059 0.2188 0.3306 0.171 Uiso calc PR 0.5 . .
H H16C 0.0068 0.2315 0.2144 0.171 Uiso calc PR 0.5 . .

loop_
_atom_site_aniso_label
_atom_site_aniso_U_11
_atom_site_aniso_U_22
_atom_site_aniso_U_33
_atom_site_aniso_U_12
_atom_site_aniso_U_13
_atom_site_aniso_U_23
I1 0.1137(5) 0.0463(3) 0.0972(5) 0 -0.0575(4) 0
Cd1 0.0516(3) 0.0294(3) 0.0662(4) 0 -0.0071(2) 0
S2 0.0396(6) 0.0368(6) 0.0690(8) -0.0015(5) -0.0006(6) 0.0038(6)
S1 0.0808(11) 0.0431(8) 0.1108(14) 0.0227(7) 0.0460(10) 0.0169(8)
N1 0.049(2) 0.0308(19) 0.051(2) 0.0047(16) 0.0011(18) 0.0036(17)
C1 0.046(2) 0.031(2) 0.043(2) 0.0018(18) -0.0015(19) 0.0000(19)
C4 0.062(3) 0.038(3) 0.074(4) 0.008(2) 0.004(3) -0.006(3)
C5 0.077(4) 0.083(5) 0.126(7) 0.033(4) -0.026(5) -0.010(5)
C2 0.064(3) 0.040(3) 0.057(3) -0.001(2) 0.004(3) 0.011(2)
C3 0.068(4) 0.074(4) 0.085(5) -0.023(3) 0.000(3) 0.012(4)
N2 0.040(3) 0.054(3) 0.038(3) 0 0.000(2) 0
C11 0.041(4) 0.073(5) 0.070(5) 0 -0.005(4) 0
C12 0.081(7) 0.125(9) 0.055(5) 0 -0.019(5) 0
C13 0.084(5) 0.123(7) 0.070(4) -0.054(5) -0.015(4) 0.023(4)
C14 0.208(12) 0.048(4) 0.171(10) -0.038(6) -0.059(9) 0.022(5)
C15 0.099(7) 0.077(6) 0.056(5) 0 0.028(5) 0
C16 0.177(13) 0.120(10) 0.045(5) 0 -0.014(7) 0

loop_
_atom_type_symbol
_atom_type_description
_atom_type_scat_dispersion_real
_atom_type_scat_dispersion_imag
_atom_type_scat_source
C C 0.0033 0.0016 'International Tables Vol C Tables 4.2.6.8 and 6.1.1.4'
Cd Cd -0.8075 1.2024 'International Tables Vol C Tables 4.2.6.8 and 6.1.1.4'
I I -0.4742 1.8119 'International Tables Vol C Tables 4.2.6.8 and 6.1.1.4'
N N 0.0061 0.0033 'International Tables Vol C Tables 4.2.6.8 and 6.1.1.4'
S S 0.1246 0.1234 'International Tables Vol C Tables 4.2.6.8 and 6.1.1.4'
H H 0 0 'International Tables Vol C Tables 4.2.6.8 and 6.1.1.4'

loop_
_geom_angle_atom_site_label_1
_geom_angle_atom_site_label_2
_geom_angle_atom_site_label_3
_geom_angle_site_symmetry_1
_geom_angle_site_symmetry_3
_geom_angle
_geom_angle_publ_flag
S1 Cd1 S1 . 8_565 97.23(7) yes
S1 Cd1 S2 . . 67.63(4) yes
S1 Cd1 S2 8_565 . 146.09(6) yes
S1 Cd1 S2 . 8_565 146.09(6) ?
S1 Cd1 S2 8_565 8_565 67.63(4) ?
S2 Cd1 S2 . 8_565 107.56(5) yes
S1 Cd1 I1 . . 108.91(5) yes
S1 Cd1 I1 8_565 . 108.91(5) ?
S2 Cd1 I1 . . 104.76(4) yes
S2 Cd1 I1 8_565 . 104.76(4) ?
C1 S2 Cd1 . . 85.96(15) yes
C1 S1 Cd1 . . 86.58(16) yes
C1 N1 C2 . . 122.5(4) yes
C1 N1 C4 . . 122.6(4) yes
C2 N1 C4 . . 114.8(4) yes
N1 C1 S1 . . 120.1(4) yes
N1 C1 S2 . . 121.4(4) yes
S1 C1 S2 . . 118.4(3) yes
N1 C4 C5 . . 111.6(5) ?
N1 C4 H4A . . 109.3 ?
C5 C4 H4A . . 109.3 ?
N1 C4 H4B . . 109.3 ?
C5 C4 H4B . . 109.3 ?
H4A C4 H4B . . 108 ?
C4 C5 H5A . . 109.5 ?
C4 C5 H5B . . 109.5 ?
H5A C5 H5B . . 109.5 ?
C4 C5 H5C . . 109.5 ?
H5A C5 H5C . . 109.5 ?
H5B C5 H5C . . 109.5 ?
N1 C2 C3 . . 112.4(5) ?
N1 C2 H2A . . 109.1 ?
C3 C2 H2A . . 109.1 ?
N1 C2 H2B . . 109.1 ?
C3 C2 H2B . . 109.1 ?
H2A C2 H2B . . 107.9 ?
C2 C3 H3A . . 109.5 ?
C2 C3 H3B . . 109.5 ?
H3A C3 H3B . . 109.5 ?
C2 C3 H3C . . 109.5 ?
H3A C3 H3C . . 109.5 ?
H3B C3 H3C . . 109.5 ?
C15 N2 C13 . . 110.2(5) yes
C15 N2 C13 . 8_565 110.2(5) ?
C13 N2 C13 . 8_565 107.8(8) yes
C15 N2 C11 . . 106.6(6) yes
C13 N2 C11 . . 111.0(4) yes
C13 N2 C11 8_565 . 111.0(4) ?
C12 C11 N2 . . 116.3(7) ?
C12 C11 H11A . . 108.2 ?
N2 C11 H11A . . 108.2 ?
C12 C11 H11B . . 108.2 ?
N2 C11 H11B . . 108.2 ?
H11A C11 H11B . . 107.4 ?
C11 C12 H12A . . 109.5 ?
C11 C12 H12B . . 109.5 ?
H12A C12 H12B . . 109.5 ?
C11 C12 H12C . . 109.5 ?
H12A C12 H12C . . 109.5 ?
H12B C12 H12C . . 109.5 ?
N2 C13 C14 . . 113.3(6) ?
N2 C13 H13A . . 108.9 ?
C14 C13 H13A . . 108.9 ?
N2 C13 H13B . . 108.9 ?
C14 C13 H13B . . 108.9 ?
H13A C13 H13B . . 107.7 ?
C13 C14 H14A . . 109.5 ?
C13 C14 H14B . . 109.5 ?
H14A C14 H14B . . 109.5 ?
C13 C14 H14C . . 109.5 ?
H14A C14 H14C . . 109.5 ?
H14B C14 H14C . . 109.5 ?
N2 C15 C16 . . 115.1(9) ?
N2 C15 H15A . . 108.5 ?
C16 C15 H15A . . 108.5 ?
N2 C15 H15B . . 108.5 ?
C16 C15 H15B . . 108.5 ?
H15A C15 H15B . . 107.5 ?
C15 C16 H16A . . 109.5 ?
C15 C16 H16B . . 109.5 ?
H16A C16 H16B . . 109.5 ?
C15 C16 H16C . . 109.5 ?
H16A C16 H16C . . 109.5 ?
H16B C16 H16C . . 109.5 ?

loop_
_geom_bond_atom_site_label_1
_geom_bond_atom_site_label_2
_geom_bond_site_symmetry_2
_geom_bond_distance
_geom_bond_publ_flag
I1 Cd1 . 2.7919(8) yes
Cd1 S1 . 2.6450(16) yes
Cd1 S1 8_565 2.6450(16) ?
Cd1 S2 . 2.6571(12) yes
Cd1 S2 8_565 2.6571(12) ?
S2 C1 . 1.723(5) yes
S1 C1 . 1.711(5) yes
N1 C1 . 1.334(6) yes
N1 C2 . 1.475(6) yes
N1 C4 . 1.476(6) yes
C4 C5 . 1.488(9) yes
C4 H4A . 0.97 ?
C4 H4B . 0.97 ?
C5 H5A . 0.96 ?
C5 H5B . 0.96 ?
C5 H5C . 0.96 ?
C2 C3 . 1.503(8) yes
C2 H2A . 0.97 ?
C2 H2B . 0.97 ?
C3 H3A . 0.96 ?
C3 H3B . 0.96 ?
C3 H3C . 0.96 ?
N2 C15 . 1.502(9) yes
N2 C13 . 1.506(7) yes
N2 C13 8_565 1.506(7) ?
N2 C11 . 1.518(9) yes
C11 C12 . 1.492(12) yes
C11 H11A . 0.97 ?
C11 H11B . 0.97 ?
C12 H12A . 0.96 ?
C12 H12B . 0.96 ?
C12 H12C . 0.96 ?
C13 C14 . 1.554(13) yes
C13 H13A . 0.97 ?
C13 H13B . 0.97 ?
C14 H14A . 0.96 ?
C14 H14B . 0.96 ?
C14 H14C . 0.96 ?
C15 C16 . 1.532(15) yes
C15 H15A . 0.97 ?
C15 H15B . 0.97 ?
C16 H16A . 0.96 ?
C16 H16B . 0.96 ?
C16 H16C . 0.96 ?
